data_1505207
loop_
_publ_author_name
'Babu, N. Jagadeesh'
'Reddy, L. Sreenivas'
'Nangia, Ashwini'

_publ_section_title
;
 Amide&#x2212;N-Oxide Heterosynthon and Amide Dimer Homosynthon in
 Cocrystals of Carboxamide Drugs and PyridineN-Oxides
;
_journal_issue 3
_journal_name_full 'Molecular Pharmaceutics'
_journal_page_first 417
_journal_paper_doi 10.1021/mp070014c
_journal_volume 4
_journal_year 2007
_chemical_formula_moiety ' C4 H4 N2 O3, 0.5(C4 H4 N2 O2)'
_chemical_formula_sum 'C6 H6 N3 O4'
_chemical_formula_weight 184.14
_chemical_name_systematic
; 
2:1 Cocrystal of Barbituric acid and 4,4'pyrazine-N,N'-dioxide
;
_space_group_IT_number 14
_symmetry_cell_setting monoclinic
_symmetry_space_group_name_Hall '-P 2yn'
_symmetry_space_group_name_H-M 'P 1 21/n 1'
_atom_sites_solution_hydrogens geom
_atom_sites_solution_primary direct
_atom_sites_solution_secondary difmap
_audit_creation_method SHELXL-97
_cell_angle_alpha 90.00
_cell_angle_beta 95.795(8)
_cell_angle_gamma 90.00
_cell_formula_units_Z 4
_cell_length_a 5.258(3)
_cell_length_b 6.478(3)
_cell_length_c 22.118(11)
_cell_measurement_reflns_used 4820
_cell_measurement_temperature 293(2)
_cell_measurement_theta_max 26.27
_cell_measurement_theta_min 3.28
_cell_volume 749.5(7)
_computing_cell_refinement 'Bruker SMART'
_computing_data_collection 'Bruker SMART'
_computing_data_reduction 'Bruker SAINT'
_computing_molecular_graphics 'Bruker SHELXTL'
_computing_publication_material 'Bruker SHELXTL'
_computing_structure_refinement 'SHELXL-97 (Sheldrick, 1997)'
_computing_structure_solution 'SHELXS-97 (Sheldrick, 1990)'
_diffrn_ambient_temperature 293(2)
_diffrn_measured_fraction_theta_full 0.991
_diffrn_measured_fraction_theta_max 0.991
_diffrn_measurement_device_type 'CCD area detector'
_diffrn_measurement_method 'phi and omega scans'
_diffrn_radiation_monochromator graphite
_diffrn_radiation_source 'fine-focus sealed tube'
_diffrn_radiation_type MoK\a
_diffrn_radiation_wavelength 0.71073
_diffrn_reflns_av_R_equivalents 0.0238
_diffrn_reflns_av_sigmaI/netI 0.0173
_diffrn_reflns_limit_h_max 6
_diffrn_reflns_limit_h_min -6
_diffrn_reflns_limit_k_max 7
_diffrn_reflns_limit_k_min -8
_diffrn_reflns_limit_l_max 27
_diffrn_reflns_limit_l_min -27
_diffrn_reflns_number 7435
_diffrn_reflns_theta_full 26.27
_diffrn_reflns_theta_max 26.27
_diffrn_reflns_theta_min 1.85
_exptl_absorpt_coefficient_mu 0.140
_exptl_absorpt_correction_T_max 0.9726
_exptl_absorpt_correction_T_min 0.9360
_exptl_absorpt_correction_type multi-scan
_exptl_absorpt_process_details 'Bruker AXS SADABS program'
_exptl_crystal_colour colourless
_exptl_crystal_density_diffrn 1.632
_exptl_crystal_density_method 'not measured'
_exptl_crystal_description block
_exptl_crystal_F_000 380
_exptl_crystal_size_max 0.48
_exptl_crystal_size_mid 0.41
_exptl_crystal_size_min 0.20
_refine_diff_density_max 0.180
_refine_diff_density_min -0.311
_refine_diff_density_rms 0.081
_refine_ls_extinction_method none
_refine_ls_goodness_of_fit_ref 1.064
_refine_ls_hydrogen_treatment mixed
_refine_ls_matrix_type full
_refine_ls_number_parameters 126
_refine_ls_number_reflns 1511
_refine_ls_number_restraints 0
_refine_ls_restrained_S_all 1.064
_refine_ls_R_factor_all 0.0464
_refine_ls_R_factor_gt 0.0434
_refine_ls_shift/su_max 0.000
_refine_ls_shift/su_mean 0.000
_refine_ls_structure_factor_coef Fsqd
_refine_ls_weighting_details 'calc w=1/[\s^2^(Fo^2^)+(0.0555P)^2^+0.2413P] where P=(Fo^2^+2Fc^2^)/3'
_refine_ls_weighting_scheme calc
_refine_ls_wR_factor_gt 0.1053
_refine_ls_wR_factor_ref 0.1079
_reflns_number_gt 1390
_reflns_number_total 1511
_reflns_threshold_expression >2sigma(I)
_cod_data_source_file mp070014csi20070123_112315.cif
_cod_data_source_block an627_m
_cod_depositor_comments
;
The following automatic conversions were performed:

'_symmetry_cell_setting' value 'Monoclinic' changed to 'monoclinic'
according to /home/saulius/struct/CIF-dictionaries/cif_core.dic
dictionary named 'cif_core.dic' version 2.4.1 from 2010-06-29.

Automatic conversion script
Id: cif_fix_values 1715 2011-07-08 13:25:40Z adriana 
;
_cod_original_cell_volume 749.4(7)
_cod_original_sg_symbol_H-M 'P2(1)/n  '
_cod_database_code 1505207

loop_
_symmetry_equiv_pos_as_xyz
'x, y, z'
'-x+1/2, y+1/2, -z+1/2'
'-x, -y, -z'
'x-1/2, -y-1/2, z-1/2'

loop_
_atom_site_label
_atom_site_type_symbol
_atom_site_fract_x
_atom_site_fract_y
_atom_site_fract_z
_atom_site_U_iso_or_equiv
_atom_site_adp_type
_atom_site_occupancy
_atom_site_symmetry_multiplicity
_atom_site_calc_flag
_atom_site_refinement_flags
O4 O 0.6556(2) 0.66365(17) 0.06390(5) 0.0449(3) Uani 1 1 d .
N3 N 0.5801(2) 0.82833(18) 0.03312(5) 0.0340(3) Uani 1 1 d .
C5 C 0.3673(3) 0.8214(2) -0.00716(7) 0.0374(4) Uani 1 1 d .
H5 H 0.2747 0.6992 -0.0124 0.045 Uiso 1 1 calc R
C6 C 0.7118(3) 1.0083(2) 0.04000(7) 0.0364(3) Uani 1 1 d .
H6 H 0.8577 1.0155 0.0674 0.044 Uiso 1 1 calc R
O1 O 0.8052(2) 0.53148(17) 0.22786(5) 0.0476(3) Uani 1 1 d .
N2 N 0.1415(2) 0.6101(2) 0.12456(6) 0.0393(3) Uani 1 1 d .
O2 O 0.1164(2) 0.92293(18) 0.16959(6) 0.0560(4) Uani 1 1 d .
N1 N 0.4524(3) 0.7172(2) 0.20116(6) 0.0418(3) Uani 1 1 d .
O3 O 0.1653(2) 0.30344(19) 0.07763(6) 0.0529(3) Uani 1 1 d .
C4 C 0.4780(3) 0.3685(2) 0.16145(8) 0.0428(4) Uani 1 1 d .
H4A H 0.4258 0.2627 0.1887 0.051 Uiso 1 1 calc R
H4B H 0.6091 0.3091 0.1389 0.051 Uiso 1 1 calc R
C1 C 0.5947(3) 0.5427(2) 0.19916(6) 0.0368(3) Uani 1 1 d .
C3 C 0.2521(3) 0.4216(2) 0.11717(7) 0.0381(4) Uani 1 1 d .
C2 C 0.2271(3) 0.7603(2) 0.16553(7) 0.0389(4) Uani 1 1 d .
H1 H 0.515(4) 0.818(3) 0.2243(9) 0.055(5) Uiso 1 1 d .
H2 H -0.005(4) 0.637(3) 0.1045(9) 0.053(5) Uiso 1 1 d .

loop_
_atom_site_aniso_label
_atom_site_aniso_U_11
_atom_site_aniso_U_22
_atom_site_aniso_U_33
_atom_site_aniso_U_23
_atom_site_aniso_U_13
_atom_site_aniso_U_12
O4 0.0389(6) 0.0379(6) 0.0545(7) 0.0084(5) -0.0117(5) -0.0003(4)
N3 0.0296(6) 0.0338(6) 0.0371(6) -0.0011(5) -0.0044(5) 0.0013(5)
C5 0.0306(7) 0.0353(8) 0.0440(8) -0.0046(6) -0.0074(6) -0.0044(6)
C6 0.0286(6) 0.0377(8) 0.0407(8) -0.0047(6) -0.0076(5) -0.0019(6)
O1 0.0415(6) 0.0444(7) 0.0529(7) 0.0080(5) -0.0154(5) -0.0013(5)
N2 0.0309(6) 0.0420(7) 0.0427(7) -0.0020(6) -0.0077(5) -0.0011(5)
O2 0.0528(7) 0.0406(7) 0.0710(9) -0.0063(6) -0.0122(6) 0.0086(5)
N1 0.0438(7) 0.0363(7) 0.0420(7) -0.0044(6) -0.0121(6) -0.0012(6)
O3 0.0500(7) 0.0509(7) 0.0550(7) -0.0136(6) -0.0092(5) -0.0090(5)
C4 0.0467(9) 0.0341(8) 0.0450(9) 0.0007(6) -0.0073(7) 0.0011(6)
C1 0.0381(7) 0.0354(8) 0.0352(7) 0.0065(6) -0.0042(6) -0.0028(6)
C3 0.0359(7) 0.0377(8) 0.0399(8) -0.0006(6) -0.0006(6) -0.0081(6)
C2 0.0368(7) 0.0369(8) 0.0417(8) 0.0019(6) -0.0029(6) -0.0020(6)

loop_
_atom_type_symbol
_atom_type_description
_atom_type_scat_dispersion_real
_atom_type_scat_dispersion_imag
_atom_type_scat_source
C C 0.0033 0.0016 'International Tables Vol C Tables 4.2.6.8 and 6.1.1.4'
H H 0.0000 0.0000 'International Tables Vol C Tables 4.2.6.8 and 6.1.1.4'
N N 0.0061 0.0033 'International Tables Vol C Tables 4.2.6.8 and 6.1.1.4'
O O 0.0106 0.0060 'International Tables Vol C Tables 4.2.6.8 and 6.1.1.4'

loop_
_geom_angle_atom_site_label_1
_geom_angle_atom_site_label_2
_geom_angle_atom_site_label_3
_geom_angle
_geom_angle_site_symmetry_1
_geom_angle_site_symmetry_3
O4 N3 C6 121.24(12) . .
O4 N3 C5 120.12(12) . .
C6 N3 C5 118.63(12) . .
N3 C5 C6 120.64(13) . 3_675
N3 C5 H5 119.7 . .
C6 C5 H5 119.7 3_675 .
N3 C6 C5 120.73(13) . 3_675
N3 C6 H6 119.6 . .
C5 C6 H6 119.6 3_675 .
C3 N2 C2 126.53(13) . .
C3 N2 H2 118.8(13) . .
C2 N2 H2 114.4(13) . .
C1 N1 C2 126.30(13) . .
C1 N1 H1 117.6(13) . .
C2 N1 H1 115.8(13) . .
C1 C4 C3 116.34(13) . .
C1 C4 H4A 108.2 . .
C3 C4 H4A 108.2 . .
C1 C4 H4B 108.2 . .
C3 C4 H4B 108.2 . .
H4A C4 H4B 107.4 . .
O1 C1 N1 120.38(14) . .
O1 C1 C4 122.93(14) . .
N1 C1 C4 116.68(13) . .
O3 C3 N2 120.93(14) . .
O3 C3 C4 122.69(15) . .
N2 C3 C4 116.35(13) . .
O2 C2 N2 122.45(14) . .
O2 C2 N1 121.58(14) . .
N2 C2 N1 115.95(14) . .

loop_
_geom_bond_atom_site_label_1
_geom_bond_atom_site_label_2
_geom_bond_distance
_geom_bond_site_symmetry_2
O4 N3 1.3056(16) .
N3 C6 1.3568(19) .
N3 C5 1.3586(19) .
C5 C6 1.362(2) 3_675
C5 H5 0.9300 .
C6 C5 1.362(2) 3_675
C6 H6 0.9300 .
O1 C1 1.2212(18) .
N2 C3 1.370(2) .
N2 C2 1.374(2) .
N2 H2 0.87(2) .
O2 C2 1.211(2) .
N1 C1 1.359(2) .
N1 C2 1.383(2) .
N1 H1 0.87(2) .
O3 C3 1.2157(19) .
C4 C1 1.497(2) .
C4 C3 1.501(2) .
C4 H4A 0.9700 .
C4 H4B 0.9700 .
